data_4119322
loop_
_publ_author_name
'Liam P. Spencer'
'Ping Yang'
'Stefan G. Minasian'
'Robert E. Jilek'
'Enrique R. Batista'
'Kevin S. Boland'
'James M. Boncella'
'Steven D. Conradson'
'David L. Clark'
'Trevor W. Hayton'
'Stosh A. Kozimor'
'Richard L. Martin'
'Molly M. MacInnes'
'Angela C. Olson'
'Brian L. Scott'
'David K. Shuh'
'Marianne P. Wilkerson'

_publ_section_title
;
 Tetrahalide Complexes of the [U(NR)2]2+ Ion: Synthesis, Theory, and
 Chlorine K-Edge X-ray Absorption Spectroscopy
;
_journal_name_full 'Journal of the American Chemical Society'
_journal_page_first 2279
_journal_page_last 2290
_journal_paper_doi 10.1021/ja310575j
_journal_volume 135
_journal_year 2013
_chemical_formula_sum 'C18 H46 Cl4 N4 U'
_chemical_formula_weight 698.42
_chemical_name_systematic
; 
 ? 
;
_space_group_IT_number 14
_symmetry_cell_setting monoclinic
_symmetry_space_group_name_Hall '-P 2yn'
_symmetry_space_group_name_H-M 'P 1 21/n 1'
_atom_sites_solution_hydrogens geom
_atom_sites_solution_primary direct
_atom_sites_solution_secondary difmap
_audit_creation_method SHELXL-97
_cell_angle_alpha 90.00
_cell_angle_beta 103.8170(10)
_cell_angle_gamma 90.00
_cell_formula_units_Z 2
_cell_length_a 7.2206(8)
_cell_length_b 17.233(2)
_cell_length_c 10.7660(12)
_cell_measurement_temperature 120(1)
_cell_volume 1300.9(3)
_computing_cell_refinement 'SAINT+, v. 7.06 (Bruker AXS, 2001)'
_computing_data_collection 'APEX II, v. 1.08 (Bruker AXS, 2003)'
_computing_data_reduction 'SAINT+, v. 7.06 (Bruker AXS, 2001)'
_computing_molecular_graphics 'SHELXTL, v. 6.10, (Bruker AXS, 2000)'
_computing_publication_material 'SHELXTL, v. 6.10, (Bruker AXS, 2000)'
_computing_structure_refinement 'SHELXL-97 (Sheldrick, 1997)'
_computing_structure_solution 'SHELXS-97 (Sheldrick, 1990)'
_diffrn_ambient_temperature 120(1)
_diffrn_measured_fraction_theta_full 0.999
_diffrn_measured_fraction_theta_max 0.945
_diffrn_measurement_device_type 'Bruker D8 with APEXII CCD'
_diffrn_measurement_method '\w scans'
_diffrn_radiation_monochromator graphite
_diffrn_radiation_source 'fine-focus sealed tube'
_diffrn_radiation_type MoK\a
_diffrn_radiation_wavelength 0.71073
_diffrn_reflns_av_R_equivalents 0.0403
_diffrn_reflns_av_sigmaI/netI 0.0360
_diffrn_reflns_limit_h_max 9
_diffrn_reflns_limit_h_min -9
_diffrn_reflns_limit_k_max 21
_diffrn_reflns_limit_k_min -22
_diffrn_reflns_limit_l_max 14
_diffrn_reflns_limit_l_min -14
_diffrn_reflns_number 14052
_diffrn_reflns_theta_full 25.00
_diffrn_reflns_theta_max 28.29
_diffrn_reflns_theta_min 2.28
_diffrn_standards_decay_% 0
_diffrn_standards_interval_count 0
_diffrn_standards_interval_time 0
_diffrn_standards_number 0
_exptl_absorpt_coefficient_mu 6.661
_exptl_absorpt_correction_T_max 0.6907
_exptl_absorpt_correction_T_min 0.6178
_exptl_absorpt_correction_type multi-scan
_exptl_absorpt_process_details 'SADABS 2.03 (Sheldrick, 2001)'
_exptl_crystal_colour orange
_exptl_crystal_density_diffrn 1.783
_exptl_crystal_description parallelepiped
_exptl_crystal_F_000 684
_exptl_crystal_size_max 0.08
_exptl_crystal_size_mid 0.06
_exptl_crystal_size_min 0.06
_refine_diff_density_max 1.445
_refine_diff_density_min -2.159
_refine_diff_density_rms 0.290
_refine_ls_extinction_method none
_refine_ls_goodness_of_fit_ref 2.599
_refine_ls_hydrogen_treatment constr
_refine_ls_matrix_type full
_refine_ls_number_parameters 129
_refine_ls_number_reflns 3050
_refine_ls_number_restraints 0
_refine_ls_restrained_S_all 2.599
_refine_ls_R_factor_all 0.0455
_refine_ls_R_factor_gt 0.0323
_refine_ls_shift/su_max 0.003
_refine_ls_shift/su_mean 0.000
_refine_ls_structure_factor_coef Fsqd
_refine_ls_weighting_details 'calc w=1/[\s^2^(Fo^2^)+(0.0123P)^2^+0.0000P] where P=(Fo^2^+2Fc^2^)/3'
_refine_ls_weighting_scheme calc
_refine_ls_wR_factor_gt 0.0723
_refine_ls_wR_factor_ref 0.1104
_reflns_number_gt 2453
_reflns_number_total 3050
_reflns_threshold_expression >2sigma(I)
_cod_data_source_file ja310575j_si_002_5.cif
_cod_data_source_block apx468
_cod_original_sg_symbol_H-M 'P 21/n'
_cod_database_code 4119322

loop_
_symmetry_equiv_pos_as_xyz
'x, y, z'
'-x+1/2, y+1/2, -z+1/2'
'-x, -y, -z'
'x-1/2, -y-1/2, z-1/2'

loop_
_atom_site_label
_atom_site_type_symbol
_atom_site_fract_x
_atom_site_fract_y
_atom_site_fract_z
_atom_site_U_iso_or_equiv
_atom_site_adp_type
_atom_site_occupancy
_atom_site_symmetry_multiplicity
_atom_site_calc_flag
_atom_site_refinement_flags
U1 U 1.0000 0.0000 0.0000 0.01252(12) Uani 1 2 d S
Cl1 Cl 1.1500(2) 0.12954(10) -0.07642(16) 0.0178(4) Uani 1 1 d .
Cl2 Cl 1.1559(3) 0.04004(11) 0.24786(17) 0.0228(4) Uani 1 1 d .
N1 N 0.7883(8) 0.0528(3) 0.0177(5) 0.0165(13) Uani 1 1 d .
N2 N 0.5336(8) 0.1764(3) 0.6421(5) 0.0180(13) Uani 1 1 d .
C1 C 0.6426(12) 0.0777(5) 0.0834(9) 0.037(2) Uani 1 1 d .
H1A H 0.7008 0.0866 0.1722 0.055 Uiso 1 1 calc R
H1B H 0.5473 0.0380 0.0758 0.055 Uiso 1 1 calc R
H1C H 0.5843 0.1248 0.0453 0.055 Uiso 1 1 calc R
C2 C 0.7398(10) 0.1789(4) 0.7162(6) 0.0194(16) Uani 1 1 d .
H2A H 0.7432 0.1817 0.8067 0.023 Uiso 1 1 calc R
H2B H 0.8007 0.1307 0.7016 0.023 Uiso 1 1 calc R
C3 C 0.8551(10) 0.2455(4) 0.6831(7) 0.0228(17) Uani 1 1 d .
H3A H 0.8592 0.2419 0.5948 0.034 Uiso 1 1 calc R
H3B H 0.9825 0.2433 0.7360 0.034 Uiso 1 1 calc R
H3C H 0.7970 0.2937 0.6975 0.034 Uiso 1 1 calc R
C4 C 0.4342(10) 0.2506(4) 0.6626(7) 0.0209(16) Uani 1 1 d .
H4A H 0.4889 0.2929 0.6238 0.025 Uiso 1 1 calc R
H4B H 0.3009 0.2464 0.6181 0.025 Uiso 1 1 calc R
C5 C 0.4453(11) 0.2711(5) 0.8010(7) 0.0292(19) Uani 1 1 d .
H5A H 0.3860 0.2309 0.8397 0.044 Uiso 1 1 calc R
H5B H 0.3803 0.3194 0.8048 0.044 Uiso 1 1 calc R
H5C H 0.5765 0.2761 0.8462 0.044 Uiso 1 1 calc R
C6 C 0.5213(9) 0.1694(4) 0.5006(6) 0.0174(15) Uani 1 1 d .
H6A H 0.3881 0.1648 0.4560 0.021 Uiso 1 1 calc R
H6B H 0.5698 0.2169 0.4716 0.021 Uiso 1 1 calc R
C7 C 0.6283(10) 0.1021(4) 0.4637(6) 0.0196(16) Uani 1 1 d .
H7A H 0.7628 0.1121 0.4896 0.029 Uiso 1 1 calc R
H7B H 0.5915 0.0952 0.3726 0.029 Uiso 1 1 calc R
H7C H 0.5990 0.0560 0.5051 0.029 Uiso 1 1 calc R
C8 C 0.4409(10) 0.1067(4) 0.6922(7) 0.0216(16) Uani 1 1 d .
H8A H 0.5194 0.0614 0.6894 0.026 Uiso 1 1 calc R
H8B H 0.4423 0.1163 0.7812 0.026 Uiso 1 1 calc R
C9 C 0.2398(10) 0.0880(4) 0.6222(7) 0.0209(16) Uani 1 1 d .
H9A H 0.1605 0.1328 0.6218 0.031 Uiso 1 1 calc R
H9B H 0.1929 0.0458 0.6643 0.031 Uiso 1 1 calc R
H9C H 0.2375 0.0735 0.5357 0.031 Uiso 1 1 calc R

loop_
_atom_site_aniso_label
_atom_site_aniso_U_11
_atom_site_aniso_U_22
_atom_site_aniso_U_33
_atom_site_aniso_U_23
_atom_site_aniso_U_13
_atom_site_aniso_U_12
U1 0.01269(19) 0.01115(19) 0.01343(19) 0.00007(15) 0.00254(13) 0.00079(16)
Cl1 0.0185(9) 0.0190(9) 0.0163(8) -0.0004(7) 0.0047(7) -0.0040(7)
Cl2 0.0286(10) 0.0177(9) 0.0183(9) 0.0008(8) -0.0016(7) 0.0061(8)
N1 0.016(3) 0.020(3) 0.014(3) -0.007(2) 0.002(2) -0.006(2)
N2 0.020(3) 0.014(3) 0.017(3) 0.002(3) 0.000(3) 0.001(2)
C1 0.029(5) 0.037(5) 0.049(5) -0.008(4) 0.018(4) -0.005(4)
C2 0.028(4) 0.022(4) 0.006(3) 0.004(3) 0.000(3) 0.007(3)
C3 0.020(4) 0.026(4) 0.021(4) -0.001(3) 0.002(3) -0.004(3)
C4 0.022(4) 0.025(4) 0.017(4) -0.002(3) 0.007(3) 0.000(3)
C5 0.031(5) 0.030(5) 0.033(5) -0.005(4) 0.020(4) -0.005(4)
C6 0.021(4) 0.008(3) 0.019(4) 0.005(3) -0.002(3) -0.001(3)
C7 0.031(4) 0.011(3) 0.019(4) -0.009(3) 0.011(3) -0.008(3)
C8 0.019(4) 0.025(4) 0.020(4) -0.003(3) 0.003(3) -0.007(3)
C9 0.021(4) 0.017(4) 0.023(4) -0.006(3) 0.002(3) -0.004(3)

loop_
_atom_type_symbol
_atom_type_description
_atom_type_scat_dispersion_real
_atom_type_scat_dispersion_imag
_atom_type_scat_source
C C 0.0033 0.0016 'International Tables Vol C Tables 4.2.6.8 and 6.1.1.4'
H H 0.0000 0.0000 'International Tables Vol C Tables 4.2.6.8 and 6.1.1.4'
N N 0.0061 0.0033 'International Tables Vol C Tables 4.2.6.8 and 6.1.1.4'
Cl Cl 0.1484 0.1585 'International Tables Vol C Tables 4.2.6.8 and 6.1.1.4'
U U -9.6767 9.6646 'International Tables Vol C Tables 4.2.6.8 and 6.1.1.4'

loop_
_geom_angle_atom_site_label_1
_geom_angle_atom_site_label_2
_geom_angle_atom_site_label_3
_geom_angle
_geom_angle_site_symmetry_1
_geom_angle_site_symmetry_3
N1 U1 N1 180.0 . 3_755
N1 U1 Cl1 88.51(18) . 3_755
N1 U1 Cl1 91.49(18) 3_755 3_755
N1 U1 Cl1 91.49(18) . .
N1 U1 Cl1 88.51(18) 3_755 .
Cl1 U1 Cl1 180.0 3_755 .
N1 U1 Cl2 86.11(17) . .
N1 U1 Cl2 93.89(17) 3_755 .
Cl1 U1 Cl2 90.74(5) 3_755 .
Cl1 U1 Cl2 89.26(5) . .
N1 U1 Cl2 93.89(17) . 3_755
N1 U1 Cl2 86.11(17) 3_755 3_755
Cl1 U1 Cl2 89.26(5) 3_755 3_755
Cl1 U1 Cl2 90.74(5) . 3_755
Cl2 U1 Cl2 180.0 . 3_755
C1 N1 U1 155.6(5) . .
C6 N2 C4 107.5(5) . .
C6 N2 C2 110.4(5) . .
C4 N2 C2 110.0(5) . .
C6 N2 C8 111.5(5) . .
C4 N2 C8 110.4(5) . .
C2 N2 C8 107.1(5) . .
C3 C2 N2 115.2(5) . .
C5 C4 N2 115.3(6) . .
C7 C6 N2 114.8(5) . .
C9 C8 N2 116.3(6) . .

loop_
_geom_bond_atom_site_label_1
_geom_bond_atom_site_label_2
_geom_bond_distance
_geom_bond_site_symmetry_2
U1 N1 1.828(6) .
U1 N1 1.828(6) 3_755
U1 Cl1 2.6941(16) 3_755
U1 Cl1 2.6941(17) .
U1 Cl2 2.7256(18) .
U1 Cl2 2.7256(18) 3_755
N1 C1 1.465(9) .
N2 C6 1.509(8) .
N2 C4 1.508(8) .
N2 C2 1.513(8) .
N2 C8 1.534(8) .
C2 C3 1.509(9) .
C4 C5 1.514(9) .
C6 C7 1.499(9) .
C8 C9 1.503(9) .
